data_7036887
loop_
_publ_author_name
'Paul, Anup'
'Anbu, Sellamuthu'
'Sharma, Gunjan'
'Kuznetsov, Maxim L.'
'Koch, Biplob'
'Guedes da Silva, M F\'atima C'
'Pombeiro, Armando J. L.'

_publ_section_title
;
 Synthesis, DNA binding, cellular DNA lesion and cytotoxicity of a series
 of new benzimidazole-based Schiff base copper(ii) complexes.
;
_journal_issue 46
_journal_name_full 'Dalton transactions (Cambridge, England : 2003)'
_journal_page_first 19983
_journal_page_last 19996
_journal_paper_doi 10.1039/c5dt02880a
_journal_volume 44
_journal_year 2015
_chemical_formula_moiety 'C27 H22 Cu N4 O4'
_chemical_formula_sum 'C27 H22 Cu N4 O4'
_chemical_formula_weight 530.02
_chemical_name_systematic
;
 ?
;
_space_group_crystal_system triclinic
_space_group_IT_number 2
_space_group_name_Hall '-P 1'
_space_group_name_H-M_alt 'P -1'
_symmetry_space_group_name_Hall '-P 1'
_symmetry_space_group_name_H-M 'P -1'
_atom_sites_solution_hydrogens geom
_audit_creation_method SHELXL-2013
_audit_update_record
;
2015-06-12 deposited with the CCDC.
2015-10-20 downloaded from the CCDC.
;
_cell_angle_alpha 69.236(3)
_cell_angle_beta 85.698(5)
_cell_angle_gamma 72.483(3)
_cell_formula_units_Z 4
_cell_length_a 9.9413(7)
_cell_length_b 15.3917(10)
_cell_length_c 17.7468(11)
_cell_measurement_reflns_used 9950
_cell_measurement_temperature 296(2)
_cell_measurement_theta_max 26.33
_cell_measurement_theta_min 2.32
_cell_volume 2419.8(3)
_computing_cell_refinement 'Bruker SAINT'
_computing_data_collection 'Bruker APEX2'
_computing_data_reduction 'Bruker SAINT'
_computing_publication_material 'WinGX publication routines (Farrugia, 1999)'
_computing_structure_refinement 'SHELXL-2013 (Sheldrick, 2013)'
_computing_structure_solution 'SIR97 (Giacovazzo et al, 1997)'
_diffrn_ambient_temperature 296(2)
_diffrn_measured_fraction_theta_full 0.976
_diffrn_measured_fraction_theta_max 0.971
_diffrn_measurement_device_type 'Bruker APEX-II PHOTON 100'
_diffrn_measurement_method '\f and \w scans'
_diffrn_radiation_type MoK\a
_diffrn_radiation_wavelength 0.71069
_diffrn_reflns_av_R_equivalents 0.0650
_diffrn_reflns_av_unetI/netI 0.0623
_diffrn_reflns_laue_measured_fraction_full 0.976
_diffrn_reflns_laue_measured_fraction_max 0.971
_diffrn_reflns_limit_h_max 11
_diffrn_reflns_limit_h_min -11
_diffrn_reflns_limit_k_max 18
_diffrn_reflns_limit_k_min -18
_diffrn_reflns_limit_l_max 21
_diffrn_reflns_limit_l_min -21
_diffrn_reflns_number 31610
_diffrn_reflns_point_group_measured_fraction_full 0.976
_diffrn_reflns_point_group_measured_fraction_max 0.971
_diffrn_reflns_theta_full 25.000
_diffrn_reflns_theta_max 25.347
_diffrn_reflns_theta_min 2.744
_exptl_absorpt_coefficient_mu 0.944
_exptl_absorpt_correction_T_max 0.910
_exptl_absorpt_correction_T_min 0.820
_exptl_absorpt_correction_type multi-scan
_exptl_absorpt_process_details sadabs
_exptl_crystal_colour green
_exptl_crystal_density_diffrn 1.455
_exptl_crystal_description prism
_exptl_crystal_F_000 1092
_exptl_crystal_size_max 0.210
_exptl_crystal_size_mid 0.200
_exptl_crystal_size_min 0.100
_refine_diff_density_max 3.191
_refine_diff_density_min -0.606
_refine_diff_density_rms 0.144
_refine_ls_extinction_method none
_refine_ls_goodness_of_fit_ref 1.050
_refine_ls_hydrogen_treatment constr
_refine_ls_matrix_type full
_refine_ls_number_parameters 649
_refine_ls_number_reflns 8595
_refine_ls_number_restraints 1
_refine_ls_restrained_S_all 1.053
_refine_ls_R_factor_all 0.1497
_refine_ls_R_factor_gt 0.1020
_refine_ls_shift/su_max 0.001
_refine_ls_shift/su_mean 0.000
_refine_ls_structure_factor_coef Fsqd
_refine_ls_weighting_details 'w=1/[\s^2^(Fo^2^)+(0.1368P)^2^+9.3101P] where P=(Fo^2^+2Fc^2^)/3'
_refine_ls_weighting_scheme calc
_refine_ls_wR_factor_gt 0.2552
_refine_ls_wR_factor_ref 0.2796
_reflns_Friedel_coverage 0.000
_reflns_number_gt 5497
_reflns_number_total 8595
_reflns_threshold_expression 'I > 2\s(I)'
_cod_data_source_file c5dt02880a2.cif
_cod_data_source_block 3
_cod_depositor_comments 'Adding full bibliography for 7036886--7036887.cif.'
_cod_original_cell_volume 2419.9(3)
_cod_database_code 7036887
_shelx_space_group_comment
;
The symmetry employed for this shelxl refinement is uniquely defined
by the following loop, which should always be used as a source of
symmetry information in preference to the above space-group names.
They are only intended as comments.
;
_shelx_estimated_absorpt_t_min 0.826
_shelx_estimated_absorpt_t_max 0.911
_shelxl_version_number 2013-4

loop_
_space_group_symop_operation_xyz
'x, y, z'
'-x, -y, -z'

loop_
_atom_site_label
_atom_site_type_symbol
_atom_site_fract_x
_atom_site_fract_y
_atom_site_fract_z
_atom_site_U_iso_or_equiv
_atom_site_adp_type
_atom_site_occupancy
_atom_site_site_symmetry_order
_atom_site_calc_flag
_atom_site_refinement_flags_posn
_atom_site_refinement_flags_adp
C1 C 0.4355(8) 0.3871(6) 0.4139(5) 0.053(2) Uani 1 1 d . .
C2 C 0.3023(10) 0.4535(7) 0.3830(6) 0.073(3) Uani 1 1 d . .
H2 H 0.2724 0.4633 0.3315 0.088 Uiso 1 1 calc R U
C3 C 0.2181(10) 0.5027(7) 0.4261(7) 0.083(3) Uani 1 1 d . .
H3 H 0.1335 0.5482 0.4022 0.100 Uiso 1 1 calc R U
C4 C 0.2518(9) 0.4887(6) 0.5051(6) 0.058(2) Uani 1 1 d . .
C5 C 0.1596(12) 0.5399(7) 0.5507(8) 0.092(4) Uani 1 1 d . .
H5 H 0.0728 0.5830 0.5280 0.110 Uiso 1 1 calc R U
C6 C 0.1970(13) 0.5264(7) 0.6271(7) 0.091(4) Uani 1 1 d . .
H6 H 0.1344 0.5595 0.6563 0.109 Uiso 1 1 calc R U
C7 C 0.3262(12) 0.4643(6) 0.6621(6) 0.072(3) Uani 1 1 d . .
H7 H 0.3516 0.4571 0.7138 0.086 Uiso 1 1 calc R U
C8 C 0.4178(10) 0.4128(6) 0.6192(5) 0.060(2) Uani 1 1 d . .
H8 H 0.5037 0.3698 0.6433 0.071 Uiso 1 1 calc R U
C9 C 0.3842(9) 0.4238(5) 0.5412(5) 0.051(2) Uani 1 1 d . .
C10 C 0.4769(7) 0.3681(5) 0.4942(5) 0.0431(17) Uani 1 1 d . .
C11 C 0.5948(8) 0.2920(5) 0.5345(4) 0.0430(17) Uani 1 1 d . .
H11 H 0.6064 0.2794 0.5892 0.052 Uiso 1 1 calc R U
C12 C 0.7840(8) 0.1500(5) 0.5558(4) 0.0436(17) Uani 1 1 d . .
C13 C 0.7330(9) 0.0925(6) 0.6239(5) 0.057(2) Uani 1 1 d . .
H13 H 0.6384 0.1125 0.6357 0.068 Uiso 1 1 calc R U
C14 C 0.8209(10) 0.0059(7) 0.6745(5) 0.066(2) Uani 1 1 d . .
H14 H 0.7855 -0.0315 0.7204 0.079 Uiso 1 1 calc R U
C15 C 0.9598(9) -0.0249(6) 0.6570(5) 0.060(2) Uani 1 1 d . .
H15 H 1.0197 -0.0825 0.6913 0.071 Uiso 1 1 calc R U
C16 C 1.0091(9) 0.0294(6) 0.5891(5) 0.056(2) Uani 1 1 d . .
H16 H 1.1025 0.0064 0.5766 0.067 Uiso 1 1 calc R U
C17 C 0.9264(8) 0.1182(6) 0.5372(4) 0.0462(18) Uani 1 1 d . .
C18 C 0.9793(7) 0.1741(6) 0.4632(5) 0.0479(19) Uani 1 1 d . .
C20 C 1.1312(9) 0.2251(6) 0.3726(6) 0.062(2) Uani 1 1 d . .
C21 C 1.2490(11) 0.2456(9) 0.3310(9) 0.088(3) Uani 1 1 d . .
H21 H 1.3365 0.2274 0.3566 0.105 Uiso 1 1 calc R U
C22 C 1.2262(15) 0.2950(10) 0.2487(10) 0.112(5) Uani 1 1 d . .
H22 H 1.3019 0.3088 0.2177 0.135 Uiso 1 1 calc R U
C23 C 1.1018(16) 0.3229(8) 0.2129(8) 0.103(4) Uani 1 1 d . .
H23 H 1.0929 0.3572 0.1576 0.123 Uiso 1 1 calc R U
C24 C 0.9809(12) 0.3037(7) 0.2537(6) 0.078(3) Uani 1 1 d . .
H24 H 0.8939 0.3235 0.2271 0.094 Uiso 1 1 calc R U
C25 C 0.9996(9) 0.2542(6) 0.3346(5) 0.055(2) Uani 1 1 d . .
C26 C 1.2240(11) 0.1502(9) 0.5184(8) 0.094(4) Uani 1 1 d D .
H26A H 1.3144 0.1532 0.4948 0.113 Uiso 1 1 calc R U
H26B H 1.2349 0.0839 0.5541 0.113 Uiso 1 1 calc R U
C27 C 1.1822(18) 0.2176(12) 0.5676(10) 0.168(8) Uani 1 1 d D .
H27A H 1.1775 0.2831 0.5321 0.202 Uiso 1 1 calc R U
H27B H 1.0884 0.2183 0.5873 0.202 Uiso 1 1 calc R U
C28 C 1.281(3) 0.1904(18) 0.6392(12) 0.225(12) Uani 1 1 d . .
H28A H 1.2466 0.2358 0.6668 0.338 Uiso 1 1 calc R U
H28B H 1.3739 0.1921 0.6204 0.338 Uiso 1 1 calc R U
H28C H 1.2857 0.1261 0.6754 0.338 Uiso 1 1 calc R U
C29 C 0.3986(9) 0.3819(5) 0.9289(5) 0.0475(18) Uani 1 1 d . .
C30 C 0.2642(9) 0.4529(6) 0.9068(6) 0.062(2) Uani 1 1 d . .
H30 H 0.2185 0.4630 0.8592 0.075 Uiso 1 1 calc R U
C31 C 0.2020(10) 0.5056(6) 0.9528(6) 0.068(3) Uani 1 1 d . .
H31 H 0.1131 0.5500 0.9368 0.082 Uiso 1 1 calc R U
C32 C 0.2666(9) 0.4962(6) 1.0248(5) 0.055(2) Uani 1 1 d . .
C33 C 0.2008(11) 0.5557(6) 1.0704(6) 0.072(3) Uani 1 1 d . .
H33 H 0.1118 0.5997 1.0541 0.086 Uiso 1 1 calc R U
C34 C 0.2646(11) 0.5495(6) 1.1366(6) 0.073(3) Uani 1 1 d . .
H34 H 0.2209 0.5902 1.1651 0.087 Uiso 1 1 calc R U
C35 C 0.3971(10) 0.4821(6) 1.1630(5) 0.058(2) Uani 1 1 d . .
H35 H 0.4413 0.4773 1.2092 0.070 Uiso 1 1 calc R U
C36 C 0.4613(8) 0.4228(5) 1.1202(5) 0.0457(18) Uani 1 1 d . .
H36 H 0.5496 0.3785 1.1380 0.055 Uiso 1 1 calc R U
C37 C 0.3980(8) 0.4271(5) 1.0503(4) 0.0415(17) Uani 1 1 d . .
C38 C 0.4635(7) 0.3661(4) 1.0029(4) 0.0366(15) Uani 1 1 d . .
C39 C 0.5901(7) 0.2896(4) 1.0340(4) 0.0348(15) Uani 1 1 d . .
H39 H 0.6249 0.2834 1.0835 0.042 Uiso 1 1 calc R U
C40 C 0.7842(7) 0.1562(5) 1.0463(4) 0.0357(15) Uani 1 1 d . .
C41 C 0.8730(8) 0.1847(5) 1.0836(4) 0.0447(17) Uani 1 1 d . .
H41 H 0.8536 0.2499 1.0776 0.054 Uiso 1 1 calc R U
C42 C 0.9884(8) 0.1177(6) 1.1291(4) 0.0474(18) Uani 1 1 d . .
H42 H 1.0455 0.1372 1.1551 0.057 Uiso 1 1 calc R U
C43 C 1.0205(8) 0.0214(6) 1.1367(5) 0.0486(19) Uani 1 1 d . .
H43 H 1.0980 -0.0244 1.1685 0.058 Uiso 1 1 calc R U
C44 C 0.9374(7) -0.0064(5) 1.0969(4) 0.0437(17) Uani 1 1 d . .
H44 H 0.9605 -0.0712 1.1013 0.052 Uiso 1 1 calc R U
C45 C 0.8196(7) 0.0599(5) 1.0503(4) 0.0390(16) Uani 1 1 d . .
C46 C 0.7401(7) 0.0295(5) 1.0031(4) 0.0376(15) Uani 1 1 d . .
C48 C 0.6641(8) -0.0657(5) 0.9583(5) 0.0437(17) Uani 1 1 d . .
C49 C 0.6311(9) -0.1390(6) 0.9426(5) 0.053(2) Uani 1 1 d . .
H49 H 0.6537 -0.2020 0.9798 0.064 Uiso 1 1 calc R U
C50 C 0.5648(9) -0.1156(7) 0.8714(5) 0.059(2) Uani 1 1 d . .
H50 H 0.5420 -0.1639 0.8598 0.071 Uiso 1 1 calc R U
C51 C 0.5292(9) -0.0216(7) 0.8144(5) 0.058(2) Uani 1 1 d . .
H51 H 0.4834 -0.0091 0.7662 0.069 Uiso 1 1 calc R U
C52 C 0.5605(8) 0.0526(6) 0.8282(5) 0.0465(18) Uani 1 1 d . .
H52 H 0.5373 0.1153 0.7903 0.056 Uiso 1 1 calc R U
C53 C 0.6281(7) 0.0299(5) 0.9007(4) 0.0406(16) Uani 1 1 d . .
C54 C 0.7568(8) -0.1442(5) 1.1000(5) 0.0459(17) Uani 1 1 d . .
H54A H 0.6719 -0.1643 1.1143 0.055 Uiso 1 1 calc R U
H54B H 0.7755 -0.1203 1.1407 0.055 Uiso 1 1 calc R U
C55 C 0.8786(8) -0.2320(5) 1.1016(5) 0.0485(19) Uani 1 1 d . .
H55A H 0.9655 -0.2142 1.0903 0.058 Uiso 1 1 calc R U
H55B H 0.8625 -0.2566 1.0608 0.058 Uiso 1 1 calc R U
C56 C 0.8903(11) -0.3101(7) 1.1850(6) 0.080(3) Uani 1 1 d . .
H56A H 0.9671 -0.3664 1.1868 0.120 Uiso 1 1 calc R U
H56B H 0.8040 -0.3275 1.1956 0.120 Uiso 1 1 calc R U
H56C H 0.9071 -0.2855 1.2250 0.120 Uiso 1 1 calc R U
N1 N 0.9072(7) 0.2212(4) 0.3940(4) 0.0475(15) Uani 1 1 d . .
N2 N 1.1185(7) 0.1763(6) 0.4535(5) 0.065(2) Uani 1 1 d . .
N3 N 0.6911(6) 0.2364(4) 0.5023(4) 0.0438(14) Uani 1 1 d . .
N4 N 0.6619(6) 0.2281(4) 1.0017(3) 0.0370(13) Uani 1 1 d . .
N5 N 0.6769(6) 0.0862(4) 0.9316(4) 0.0410(14) Uani 1 1 d . .
N6 N 0.7308(6) -0.0647(4) 1.0223(3) 0.0385(13) Uani 1 1 d . .
N10 N 0.6633(7) 0.1740(7) 0.2919(4) 0.065(2) Uani 1 1 d . .
N20 N 0.7493(9) 0.2479(5) 0.7636(4) 0.0572(18) Uani 1 1 d . .
O1 O 0.5144(6) 0.3426(5) 0.3682(3) 0.0631(16) Uani 1 1 d . .
O2 O 0.4528(6) 0.3343(4) 0.8805(3) 0.0521(13) Uani 1 1 d . .
O11 O 0.6935(6) 0.2539(5) 0.2768(3) 0.0617(15) Uani 1 1 d . .
O12 O 0.6453(10) 0.1516(7) 0.2359(5) 0.114(3) Uani 1 1 d . .
O13 O 0.6540(8) 0.1246(5) 0.3637(4) 0.0800(19) Uani 1 1 d . .
O21 O 0.6243(7) 0.2529(4) 0.7798(3) 0.0598(15) Uani 1 1 d . .
O22 O 0.7931(9) 0.2554(6) 0.6951(4) 0.096(2) Uani 1 1 d . .
O23 O 0.8343(7) 0.2349(5) 0.8189(4) 0.0730(17) Uani 1 1 d . .
Cu1 Cu 0.69903(10) 0.26092(7) 0.38805(6) 0.0496(3) Uani 1 1 d . .
Cu2 Cu 0.61588(10) 0.22980(6) 0.89750(5) 0.0477(3) Uani 1 1 d . .

loop_
_atom_site_aniso_label
_atom_site_aniso_U_11
_atom_site_aniso_U_22
_atom_site_aniso_U_33
_atom_site_aniso_U_23
_atom_site_aniso_U_13
_atom_site_aniso_U_12
C1 0.042(4) 0.052(5) 0.061(5) -0.023(4) 0.009(4) -0.006(4)
C2 0.049(5) 0.090(7) 0.061(6) -0.022(5) -0.003(4) 0.004(5)
C3 0.048(6) 0.066(6) 0.097(8) -0.014(6) 0.012(5) 0.016(5)
C4 0.047(5) 0.046(5) 0.071(6) -0.015(4) 0.008(4) -0.005(4)
C5 0.083(8) 0.052(6) 0.109(9) -0.027(6) 0.021(7) 0.018(5)
C6 0.107(9) 0.054(6) 0.096(9) -0.037(6) 0.025(7) 0.005(6)
C7 0.102(8) 0.043(5) 0.073(6) -0.028(4) 0.025(6) -0.021(5)
C8 0.063(6) 0.051(5) 0.062(6) -0.025(4) 0.012(4) -0.009(4)
C9 0.053(5) 0.034(4) 0.064(5) -0.017(4) 0.017(4) -0.013(4)
C10 0.036(4) 0.038(4) 0.056(5) -0.021(3) 0.006(3) -0.007(3)
C11 0.042(4) 0.047(4) 0.045(4) -0.022(3) 0.003(3) -0.012(3)
C12 0.049(4) 0.040(4) 0.042(4) -0.017(3) -0.001(3) -0.009(3)
C13 0.049(5) 0.061(5) 0.055(5) -0.019(4) 0.008(4) -0.011(4)
C14 0.069(6) 0.071(6) 0.044(5) -0.007(4) 0.003(4) -0.019(5)
C15 0.061(6) 0.057(5) 0.050(5) -0.019(4) -0.008(4) 0.000(4)
C16 0.049(5) 0.067(5) 0.047(5) -0.026(4) -0.003(4) -0.002(4)
C17 0.043(4) 0.055(5) 0.042(4) -0.023(4) 0.001(3) -0.009(4)
C18 0.029(4) 0.063(5) 0.060(5) -0.033(4) 0.008(3) -0.014(4)
C20 0.042(5) 0.056(5) 0.089(7) -0.027(5) 0.024(5) -0.019(4)
C21 0.053(6) 0.099(8) 0.137(11) -0.054(8) 0.032(6) -0.050(6)
C22 0.076(9) 0.099(9) 0.158(14) -0.033(9) 0.060(9) -0.048(8)
C23 0.114(11) 0.078(8) 0.099(9) -0.014(6) 0.064(8) -0.039(7)
C24 0.081(7) 0.066(6) 0.080(7) -0.015(5) 0.037(6) -0.029(5)
C25 0.054(5) 0.042(4) 0.058(5) -0.014(4) 0.022(4) -0.007(4)
C26 0.050(6) 0.097(8) 0.156(12) -0.059(8) -0.011(6) -0.031(6)
C27 0.171(17) 0.166(16) 0.151(15) 0.010(12) -0.100(13) -0.079(14)
C28 0.25(3) 0.24(3) 0.18(2) -0.032(18) -0.089(19) -0.09(2)
C29 0.058(5) 0.034(4) 0.052(5) -0.007(3) 0.002(4) -0.024(4)
C30 0.055(5) 0.052(5) 0.066(6) -0.007(4) -0.023(4) -0.005(4)
C31 0.054(5) 0.043(5) 0.088(7) -0.015(5) 0.002(5) 0.003(4)
C32 0.053(5) 0.041(4) 0.065(5) -0.009(4) 0.009(4) -0.017(4)
C33 0.074(6) 0.036(5) 0.080(7) -0.012(4) 0.026(5) 0.002(4)
C34 0.088(7) 0.036(5) 0.082(7) -0.023(5) 0.025(6) -0.002(5)
C35 0.083(6) 0.041(4) 0.055(5) -0.016(4) 0.020(4) -0.029(4)
C36 0.049(4) 0.029(4) 0.057(5) -0.016(3) 0.018(4) -0.013(3)
C37 0.047(4) 0.024(3) 0.050(4) -0.007(3) 0.011(3) -0.016(3)
C38 0.038(4) 0.026(3) 0.045(4) -0.008(3) 0.004(3) -0.014(3)
C39 0.042(4) 0.026(3) 0.040(4) -0.012(3) 0.003(3) -0.014(3)
C40 0.033(4) 0.038(4) 0.034(4) -0.013(3) 0.000(3) -0.008(3)
C41 0.043(4) 0.043(4) 0.048(4) -0.017(3) 0.001(3) -0.011(3)
C42 0.042(4) 0.063(5) 0.044(4) -0.022(4) -0.006(3) -0.021(4)
C43 0.033(4) 0.057(5) 0.053(5) -0.024(4) -0.006(3) -0.002(3)
C44 0.038(4) 0.044(4) 0.045(4) -0.019(3) -0.005(3) 0.001(3)
C45 0.033(4) 0.045(4) 0.044(4) -0.024(3) -0.001(3) -0.008(3)
C46 0.030(4) 0.041(4) 0.047(4) -0.024(3) 0.001(3) -0.005(3)
C48 0.042(4) 0.041(4) 0.053(4) -0.023(3) 0.010(3) -0.014(3)
C49 0.052(5) 0.057(5) 0.063(5) -0.027(4) 0.003(4) -0.026(4)
C50 0.067(6) 0.068(6) 0.058(5) -0.029(4) 0.008(4) -0.035(5)
C51 0.065(6) 0.080(6) 0.048(5) -0.030(4) 0.006(4) -0.041(5)
C52 0.041(4) 0.053(4) 0.054(5) -0.028(4) 0.004(3) -0.015(4)
C53 0.031(4) 0.039(4) 0.055(5) -0.023(3) 0.003(3) -0.008(3)
C54 0.041(4) 0.040(4) 0.056(5) -0.015(3) 0.006(3) -0.014(3)
C55 0.036(4) 0.034(4) 0.069(5) -0.016(4) -0.003(4) -0.003(3)
C56 0.080(7) 0.062(6) 0.087(7) -0.009(5) 0.001(6) -0.026(5)
N1 0.045(4) 0.043(3) 0.051(4) -0.018(3) 0.013(3) -0.008(3)
N2 0.040(4) 0.069(5) 0.101(6) -0.043(4) 0.008(4) -0.021(4)
N3 0.035(3) 0.042(3) 0.052(4) -0.020(3) 0.005(3) -0.005(3)
N4 0.033(3) 0.033(3) 0.042(3) -0.008(2) -0.005(2) -0.010(2)
N5 0.039(3) 0.043(3) 0.051(4) -0.026(3) 0.003(3) -0.015(3)
N6 0.039(3) 0.035(3) 0.046(3) -0.019(3) -0.001(3) -0.011(3)
N10 0.044(4) 0.107(7) 0.046(4) -0.036(4) -0.005(3) -0.013(4)
N20 0.087(6) 0.044(4) 0.047(4) -0.021(3) -0.006(4) -0.021(4)
O1 0.038(3) 0.091(4) 0.058(4) -0.033(3) -0.005(3) -0.005(3)
O2 0.058(3) 0.041(3) 0.053(3) -0.013(2) -0.014(3) -0.009(3)
O11 0.064(4) 0.076(4) 0.046(3) -0.021(3) 0.009(3) -0.024(3)
O12 0.132(8) 0.165(8) 0.087(6) -0.073(6) -0.004(5) -0.066(7)
O13 0.093(5) 0.079(5) 0.066(5) -0.019(4) 0.004(4) -0.030(4)
O21 0.058(4) 0.068(4) 0.048(3) -0.013(3) 0.000(3) -0.018(3)
O22 0.117(7) 0.115(6) 0.065(5) -0.041(4) 0.019(4) -0.038(5)
O23 0.061(4) 0.079(4) 0.085(5) -0.029(4) -0.005(3) -0.027(3)
Cu1 0.0429(6) 0.0571(6) 0.0440(6) -0.0184(4) 0.0056(4) -0.0081(4)
Cu2 0.0519(6) 0.0419(5) 0.0450(6) -0.0157(4) -0.0072(4) -0.0050(4)

loop_
_atom_type_symbol
_atom_type_description
_atom_type_scat_dispersion_real
_atom_type_scat_dispersion_imag
_atom_type_scat_source
C C 0.0033 0.0016 'International Tables Vol C Tables 4.2.6.8 and 6.1.1.4'
H H 0.0000 0.0000 'International Tables Vol C Tables 4.2.6.8 and 6.1.1.4'
N N 0.0061 0.0033 'International Tables Vol C Tables 4.2.6.8 and 6.1.1.4'
O O 0.0106 0.0060 'International Tables Vol C Tables 4.2.6.8 and 6.1.1.4'
Cu Cu 0.3201 1.2651 'International Tables Vol C Tables 4.2.6.8 and 6.1.1.4'

loop_
_geom_angle_atom_site_label_1
_geom_angle_atom_site_label_2
_geom_angle_atom_site_label_3
_geom_angle
O1 C1 C2 118.8(8)
O1 C1 C10 122.2(7)
C2 C1 C10 119.0(7)
C3 C2 C1 121.6(9)
C2 C3 C4 122.7(9)
C3 C4 C9 119.6(8)
C3 C4 C5 122.0(9)
C9 C4 C5 118.4(9)
C6 C5 C4 120.6(10)
C5 C6 C7 121.2(9)
C6 C7 C8 119.3(10)
C7 C8 C9 121.6(9)
C8 C9 C4 118.8(7)
C8 C9 C10 123.3(7)
C4 C9 C10 117.8(8)
C11 C10 C1 122.9(6)
C11 C10 C9 117.8(7)
C1 C10 C9 119.0(7)
N3 C11 C10 126.4(7)
C13 C12 C17 119.2(7)
C13 C12 N3 120.3(7)
C17 C12 N3 120.3(7)
C14 C13 C12 120.9(8)
C15 C14 C13 120.1(8)
C16 C15 C14 119.3(8)
C15 C16 C17 123.1(8)
C16 C17 C12 117.5(7)
C16 C17 C18 122.4(7)
C12 C17 C18 120.0(7)
N1 C18 N2 110.5(7)
N1 C18 C17 125.0(7)
N2 C18 C17 124.2(7)
N2 C20 C25 107.8(7)
N2 C20 C21 129.8(10)
C25 C20 C21 122.4(10)
C22 C21 C20 115.2(11)
C23 C22 C21 122.4(11)
C22 C23 C24 123.4(12)
C25 C24 C23 115.8(12)
C24 C25 C20 120.7(8)
C24 C25 N1 132.3(9)
C20 C25 N1 107.0(7)
N2 C26 C27 112.4(9)
C28 C27 C26 115.1(15)
O2 C29 C38 124.2(7)
O2 C29 C30 118.0(7)
C38 C29 C30 117.8(7)
C31 C30 C29 121.6(8)
C30 C31 C32 122.4(8)
C37 C32 C31 118.7(8)
C37 C32 C33 120.2(9)
C31 C32 C33 121.1(9)
C34 C33 C32 121.0(9)
C33 C34 C35 120.1(8)
C36 C35 C34 119.5(9)
C35 C36 C37 122.2(8)
C32 C37 C36 116.9(7)
C32 C37 C38 119.4(7)
C36 C37 C38 123.7(6)
C29 C38 C39 121.7(6)
C29 C38 C37 119.8(6)
C39 C38 C37 118.5(6)
N4 C39 C38 127.5(6)
C41 C40 C45 119.5(6)
C41 C40 N4 118.7(6)
C45 C40 N4 121.7(6)
C42 C41 C40 120.5(7)
C41 C42 C43 120.3(7)
C44 C43 C42 119.5(7)
C43 C44 C45 121.6(7)
C44 C45 C40 118.4(6)
C44 C45 C46 120.1(6)
C40 C45 C46 121.4(6)
N5 C46 N6 110.2(6)
N5 C46 C45 124.2(6)
N6 C46 C45 125.3(6)
N6 C48 C49 132.5(7)
N6 C48 C53 107.4(6)
C49 C48 C53 120.1(7)
C50 C49 C48 117.6(8)
C49 C50 C51 122.6(8)
C52 C51 C50 121.2(8)
C51 C52 C53 116.9(8)
C52 C53 N5 131.1(7)
C52 C53 C48 121.6(6)
N5 C53 C48 107.3(6)
N6 C54 C55 114.3(6)
C54 C55 C56 108.6(7)
C18 N1 C25 108.1(7)
C18 N1 Cu1 122.0(5)
C25 N1 Cu1 128.3(6)
C20 N2 C18 106.5(7)
C20 N2 C26 125.7(8)
C18 N2 C26 126.7(8)
C11 N3 C12 117.5(6)
C11 N3 Cu1 123.1(5)
C12 N3 Cu1 119.2(4)
C39 N4 C40 116.7(6)
C39 N4 Cu2 123.9(5)
C40 N4 Cu2 119.4(4)
C46 N5 C53 108.1(6)
C46 N5 Cu2 122.3(4)
C53 N5 Cu2 127.1(5)
C48 N6 C46 107.0(6)
C48 N6 C54 122.8(6)
C46 N6 C54 129.0(6)
O12 N10 O13 124.0(10)
O12 N10 O11 118.1(9)
O13 N10 O11 117.9(7)
O22 N20 O21 122.0(8)
O22 N20 O23 119.2(9)
O21 N20 O23 118.8(7)
C1 O1 Cu1 128.7(5)
C29 O2 Cu2 127.9(5)
N10 O11 Cu1 102.1(4)
N20 O21 Cu2 104.9(5)
O1 Cu1 N3 93.1(2)
O1 Cu1 N1 158.9(3)
N3 Cu1 N1 91.2(3)
O1 Cu1 O11 88.4(2)
N3 Cu1 O11 165.0(3)
N1 Cu1 O11 92.8(3)
O2 Cu2 N4 94.6(2)
O2 Cu2 N5 140.8(2)
N4 Cu2 N5 93.1(2)
O2 Cu2 O21 90.6(2)
N4 Cu2 O21 159.5(3)
N5 Cu2 O21 95.4(2)

loop_
_geom_bond_atom_site_label_1
_geom_bond_atom_site_label_2
_geom_bond_distance
C1 O1 1.311(9)
C1 C2 1.412(11)
C1 C10 1.416(11)
C2 C3 1.339(13)
C3 C4 1.392(13)
C4 C9 1.421(11)
C4 C5 1.421(13)
C5 C6 1.360(15)
C6 C7 1.382(15)
C7 C8 1.387(12)
C8 C9 1.388(12)
C9 C10 1.482(10)
C10 C11 1.400(10)
C11 N3 1.322(9)
C12 C13 1.385(11)
C12 C17 1.407(10)
C12 N3 1.421(9)
C13 C14 1.384(12)
C14 C15 1.369(12)
C15 C16 1.355(12)
C16 C17 1.391(11)
C17 C18 1.453(11)
C18 N1 1.316(10)
C18 N2 1.390(9)
C20 N2 1.381(12)
C20 C25 1.390(12)
C20 C21 1.394(13)
C21 C22 1.387(17)
C22 C23 1.312(18)
C23 C24 1.410(15)
C24 C25 1.362(13)
C25 N1 1.402(10)
C26 N2 1.479(13)
C26 C27 1.529(15)
C27 C28 1.523(19)
C29 O2 1.305(9)
C29 C38 1.416(10)
C29 C30 1.425(11)
C30 C31 1.342(13)
C31 C32 1.415(13)
C32 C37 1.397(11)
C32 C33 1.416(12)
C33 C34 1.337(14)
C34 C35 1.399(13)
C35 C36 1.372(10)
C36 C37 1.406(11)
C37 C38 1.457(10)
C38 C39 1.423(9)
C39 N4 1.285(8)
C40 C41 1.391(10)
C40 C45 1.393(10)
C40 N4 1.430(8)
C41 C42 1.367(10)
C42 C43 1.378(11)
C43 C44 1.370(10)
C44 C45 1.388(9)
C45 C46 1.466(9)
C46 N5 1.331(9)
C46 N6 1.396(9)
C48 N6 1.364(9)
C48 C49 1.385(10)
C48 C53 1.417(10)
C49 C50 1.350(11)
C50 C51 1.395(12)
C51 C52 1.374(11)
C52 C53 1.378(10)
C53 N5 1.385(9)
C54 N6 1.460(9)
C54 C55 1.512(10)
C55 C56 1.525(12)
N1 Cu1 1.973(6)
N3 Cu1 1.926(6)
N4 Cu2 1.927(6)
N5 Cu2 1.980(6)
N10 O12 1.202(9)
N10 O13 1.244(9)
N10 O11 1.285(10)
N20 O22 1.238(9)
N20 O21 1.240(9)
N20 O23 1.266(9)
O1 Cu1 1.862(5)
O2 Cu2 1.862(5)
O11 Cu1 2.021(6)
O21 Cu2 1.990(6)

loop_
_geom_hbond_atom_site_label_D
_geom_hbond_atom_site_label_H
_geom_hbond_atom_site_label_A
_geom_hbond_distance_DH
_geom_hbond_distance_HA
_geom_hbond_distance_DA
_geom_hbond_angle_DHA
_geom_hbond_site_symmetry_A
C24 H24 O11 0.93 2.50 3.137(13) 125.9 .
C52 H52 O21 0.93 2.46 3.141(10) 129.7 .
C11 H11 O22 0.93 2.59 3.371(11) 141.4 .
C24 H24 O11 0.93 2.50 3.137(13) 125.9 .
C52 H52 O21 0.93 2.46 3.141(10) 129.7 .
C55 H55A O23 0.97 2.53 3.259(10) 132.1 2_757
C11 H11 O22 0.93 2.59 3.371(11) 141.4 .
C24 H24 O11 0.93 2.50 3.137(13) 125.9 .
C52 H52 O21 0.93 2.46 3.141(10) 129.7 .
C55 H55A O23 0.97 2.53 3.259(10) 132.1 2_757
